data_4101701
loop_
_publ_author_name
'Kaufhold, Oliver'
'Stasch, Andreas'
'Pape, Tania'
'Hepp, Alexander'
'Edwards, Peter G.'
'Newman, Paul D.'
'Hahn, F. Ekkehardt'

_publ_section_title
;
 Metal template controlled formation of [11]ane-P2C(NHC) macrocycles.
;
_journal_issue 1
_journal_name_full 'Journal of the American Chemical Society'
_journal_page_first 306
_journal_page_last 317
_journal_paper_doi 10.1021/ja807333f
_journal_volume 131
_journal_year 2009
_chemical_formula_sum 'C36 H24 F3 N2 O3 P2 Re'
_chemical_formula_weight 837.71
_chemical_name_systematic
; 
 ? 
;
_space_group_IT_number 14
_symmetry_cell_setting monoclinic
_symmetry_space_group_name_Hall '-P 2ybc'
_symmetry_space_group_name_H-M 'P 1 21/c 1'
_atom_sites_solution_hydrogens geom
_atom_sites_solution_primary direct
_atom_sites_solution_secondary difmap
_audit_creation_method SHELXL-97
_cell_angle_alpha 90.00
_cell_angle_beta 93.836(3)
_cell_angle_gamma 90.00
_cell_formula_units_Z 4
_cell_length_a 9.8118(4)
_cell_length_b 19.1632(6)
_cell_length_c 17.1424(7)
_cell_measurement_reflns_used 900
_cell_measurement_temperature 153(2)
_cell_measurement_theta_max 75
_cell_measurement_theta_min 1
_cell_volume 3216.0(2)
_computing_cell_refinement 'SAINT (Bruker AXS, 2000)'
_computing_data_collection 'SMART (Bruker AXS, 2000)'
_computing_data_reduction 'SAINT,SADABS (Bruker AXS, 2000)'
_computing_molecular_graphics
;
ORTEP3,L.J. Farrugia, J. Appl. Cryst. (1997) 30, 565
;
_computing_structure_refinement 'SHELXL-97 (Sheldrick, 1997)'
_computing_structure_solution 'SHELXS-97 (Sheldrick, 1990)'
_diffrn_ambient_temperature 153(2)
_diffrn_detector_area_resol_mean 80
_diffrn_measured_fraction_theta_full 0.994
_diffrn_measured_fraction_theta_max 0.994
_diffrn_measurement_device_type 'CCD area detector'
_diffrn_measurement_method 'Omega and Phi scans'
_diffrn_radiation_monochromator goebel-mirror
_diffrn_radiation_source 'rotating anode'
_diffrn_radiation_type CuK\a
_diffrn_radiation_wavelength 1.54178
_diffrn_reflns_av_R_equivalents 0.0596
_diffrn_reflns_av_sigmaI/netI 0.0826
_diffrn_reflns_limit_h_max 11
_diffrn_reflns_limit_h_min -11
_diffrn_reflns_limit_k_max 22
_diffrn_reflns_limit_k_min -22
_diffrn_reflns_limit_l_max 20
_diffrn_reflns_limit_l_min -20
_diffrn_reflns_number 17912
_diffrn_reflns_theta_full 64.99
_diffrn_reflns_theta_max 64.99
_diffrn_reflns_theta_min 3.46
_exptl_absorpt_coefficient_mu 8.826
_exptl_absorpt_correction_T_max 0.6666
_exptl_absorpt_correction_T_min 0.2995
_exptl_absorpt_correction_type multi-scan
_exptl_absorpt_process_details
; 
 Corrections were done with the SADABS program, utilizing the none merged
 raw data obtained from the integration process. Integration and final cell
 refinement were done with SAINT.

 SADABS reports  Maximum and minimum 
 effective transmission:  1.000000  0.682290
;
_exptl_crystal_colour 'pale yellow'
_exptl_crystal_density_diffrn 1.730
_exptl_crystal_density_method 'not measured'
_exptl_crystal_description 'transparent prism'
_exptl_crystal_F_000 1640
_exptl_crystal_size_max 0.18
_exptl_crystal_size_mid 0.08
_exptl_crystal_size_min 0.05
_refine_diff_density_max 1.391
_refine_diff_density_min -0.668
_refine_diff_density_rms 0.119
_refine_ls_extinction_method none
_refine_ls_goodness_of_fit_ref 0.880
_refine_ls_hydrogen_treatment noref
_refine_ls_matrix_type full
_refine_ls_number_parameters 424
_refine_ls_number_reflns 5439
_refine_ls_number_restraints 0
_refine_ls_restrained_S_all 0.880
_refine_ls_R_factor_all 0.0567
_refine_ls_R_factor_gt 0.0359
_refine_ls_shift/su_max 0.001
_refine_ls_shift/su_mean 0.000
_refine_ls_structure_factor_coef Fsqd
_refine_ls_weighting_details 'calc w=1/[\s^2^(Fo^2^)+(0.0221P)^2^+0.0000P] where P=(Fo^2^+2Fc^2^)/3'
_refine_ls_weighting_scheme calc
_refine_ls_wR_factor_gt 0.0671
_refine_ls_wR_factor_ref 0.0702
_reflns_number_gt 3763
_reflns_number_total 5439
_reflns_threshold_expression >2sigma(I)
_cod_data_source_file ja807333f_si_004.cif
_cod_data_source_block sad
_cod_original_sg_symbol_H-M P2(1)/c
_cod_database_code 4101701

loop_
_symmetry_equiv_pos_as_xyz
'x, y, z'
'-x, y+1/2, -z+1/2'
'-x, -y, -z'
'x, -y-1/2, z-1/2'

loop_
_atom_site_label
_atom_site_type_symbol
_atom_site_fract_x
_atom_site_fract_y
_atom_site_fract_z
_atom_site_U_iso_or_equiv
_atom_site_adp_type
_atom_site_occupancy
_atom_site_symmetry_multiplicity
_atom_site_calc_flag
_atom_site_refinement_flags
_atom_site_disorder_assembly
_atom_site_disorder_group
Re1 Re 0.32586(3) 0.881184(13) 0.782119(15) 0.02349(8) Uani 1 1 d . . .
P1 P 0.29767(15) 1.00213(7) 0.75282(9) 0.0237(3) Uani 1 1 d . . .
P2 P 0.09079(14) 0.88156(8) 0.72379(8) 0.0212(3) Uani 1 1 d . . .
F1 F 0.5635(3) 0.99186(19) 0.6792(2) 0.0538(11) Uani 1 1 d . . .
F2 F 0.1263(4) 0.74897(16) 0.63694(19) 0.0457(10) Uani 1 1 d . . .
F3 F -0.1801(3) 0.83630(19) 0.63285(18) 0.0461(10) Uani 1 1 d . . .
N1 N 0.2766(5) 0.9859(3) 0.9288(3) 0.0352(13) Uani 1 1 d . . .
N2 N 0.1847(5) 0.8794(3) 0.9378(2) 0.0321(12) Uani 1 1 d . . .
O34 O 0.4326(4) 0.8334(2) 0.6255(2) 0.0395(11) Uani 1 1 d . . .
O35 O 0.6262(4) 0.9097(2) 0.8386(2) 0.0442(12) Uani 1 1 d . . .
O36 O 0.3326(5) 0.7288(2) 0.8425(3) 0.0583(14) Uani 1 1 d . . .
C1 C 0.2532(6) 0.9182(3) 0.8929(3) 0.0250(14) Uani 1 1 d . . .
C2 C 0.1487(6) 0.9173(3) 1.0063(4) 0.0425(17) Uani 1 1 d . . .
H2A H 0.1721 0.8897 1.0542 0.051 Uiso 1 1 calc R . .
H2B H 0.0496 0.9275 1.0033 0.051 Uiso 1 1 calc R . .
C3 C 0.2287(7) 0.9832(3) 1.0075(3) 0.0483(19) Uani 1 1 d . . .
H3A H 0.1705 1.0240 1.0177 0.058 Uiso 1 1 calc R . .
H3B H 0.3062 0.9815 1.0475 0.058 Uiso 1 1 calc R . .
C4 C 0.3587(6) 1.0403(3) 0.9064(4) 0.0349(16) Uani 1 1 d . . .
C5 C 0.4210(7) 1.0858(3) 0.9629(4) 0.049(2) Uani 1 1 d . . .
H5 H 0.4044 1.0786 1.0163 0.059 Uiso 1 1 calc R . .
C6 C 0.5047(7) 1.1400(3) 0.9444(4) 0.057(2) Uani 1 1 d . . .
H6 H 0.5435 1.1693 0.9847 0.068 Uiso 1 1 calc R . .
C7 C 0.5327(6) 1.1520(3) 0.8682(4) 0.0420(17) Uani 1 1 d . . .
H7 H 0.5944 1.1877 0.8553 0.050 Uiso 1 1 calc R . .
C8 C 0.4682(6) 1.1103(3) 0.8103(4) 0.0353(16) Uani 1 1 d . . .
H8 H 0.4828 1.1196 0.7571 0.042 Uiso 1 1 calc R . .
C9 C 0.3832(6) 1.0557(3) 0.8284(3) 0.0278(14) Uani 1 1 d . . .
C10 C 0.3440(6) 1.0405(3) 0.6609(3) 0.0276(14) Uani 1 1 d . . .
C11 C 0.2528(7) 1.0802(3) 0.6129(3) 0.0360(16) Uani 1 1 d . . .
H11 H 0.1627 1.0878 0.6282 0.043 Uiso 1 1 calc R . .
C12 C 0.2915(8) 1.1086(3) 0.5437(4) 0.052(2) Uani 1 1 d . . .
H12 H 0.2273 1.1341 0.5109 0.063 Uiso 1 1 calc R . .
C13 C 0.4210(10) 1.1000(4) 0.5226(5) 0.074(3) Uani 1 1 d . . .
H13 H 0.4477 1.1213 0.4759 0.089 Uiso 1 1 calc R . .
C14 C 0.5156(8) 1.0608(4) 0.5676(4) 0.062(2) Uani 1 1 d . . .
H14 H 0.6061 1.0544 0.5525 0.074 Uiso 1 1 calc R . .
C15 C 0.4721(7) 1.0312(3) 0.6357(4) 0.0418(17) Uani 1 1 d . . .
C16 C 0.1169(5) 1.0231(3) 0.7540(3) 0.0231(13) Uani 1 1 d . . .
C17 C 0.0719(6) 1.0897(3) 0.7709(3) 0.0271(14) Uani 1 1 d . . .
H17 H 0.1365 1.1255 0.7835 0.033 Uiso 1 1 calc R . .
C18 C -0.0657(6) 1.1042(3) 0.7696(3) 0.0356(16) Uani 1 1 d . . .
H18 H -0.0959 1.1501 0.7803 0.043 Uiso 1 1 calc R . .
C19 C -0.1595(6) 1.0517(3) 0.7527(3) 0.0385(17) Uani 1 1 d . . .
H19 H -0.2544 1.0613 0.7527 0.046 Uiso 1 1 calc R . .
C20 C -0.1155(6) 0.9852(3) 0.7357(3) 0.0329(15) Uani 1 1 d . . .
H20 H -0.1805 0.9495 0.7233 0.039 Uiso 1 1 calc R . .
C21 C 0.0222(6) 0.9704(3) 0.7368(3) 0.0225(13) Uani 1 1 d . . .
C22 C 0.0936(5) 0.8697(3) 0.6178(3) 0.0238(13) Uani 1 1 d . . .
C23 C 0.0892(5) 0.9251(3) 0.5654(3) 0.0288(15) Uani 1 1 d . . .
H23 H 0.0738 0.9710 0.5839 0.035 Uiso 1 1 calc R . .
C24 C 0.1068(6) 0.9146(3) 0.4867(3) 0.0322(15) Uani 1 1 d . . .
H24 H 0.1037 0.9533 0.4519 0.039 Uiso 1 1 calc R . .
C25 C 0.1285(6) 0.8489(3) 0.4590(3) 0.0347(16) Uani 1 1 d . . .
H25 H 0.1402 0.8420 0.4049 0.042 Uiso 1 1 calc R . .
C26 C 0.1336(6) 0.7917(3) 0.5097(3) 0.0347(16) Uani 1 1 d . . .
H26 H 0.1485 0.7458 0.4910 0.042 Uiso 1 1 calc R . .
C27 C 0.1165(6) 0.8039(3) 0.5870(3) 0.0292(14) Uani 1 1 d . . .
C28 C -0.0471(6) 0.8255(3) 0.7532(3) 0.0242(14) Uani 1 1 d . . .
C29 C -0.0406(6) 0.7988(3) 0.8289(3) 0.0314(15) Uani 1 1 d . . .
H29 H 0.0380 0.8076 0.8629 0.038 Uiso 1 1 calc R . .
C30 C -0.1458(6) 0.7599(3) 0.8554(4) 0.0365(16) Uani 1 1 d . . .
H30 H -0.1396 0.7426 0.9074 0.044 Uiso 1 1 calc R . .
C31 C -0.2599(6) 0.7458(3) 0.8070(4) 0.0340(16) Uani 1 1 d . . .
H31 H -0.3322 0.7190 0.8259 0.041 Uiso 1 1 calc R . .
C32 C -0.2702(6) 0.7701(3) 0.7314(3) 0.0326(15) Uani 1 1 d . . .
H32 H -0.3478 0.7597 0.6973 0.039 Uiso 1 1 calc R . .
C33 C -0.1646(6) 0.8101(3) 0.7065(3) 0.0313(15) Uani 1 1 d . . .
C34 C 0.3911(6) 0.8506(3) 0.6836(3) 0.0271(14) Uani 1 1 d . . .
C35 C 0.5145(6) 0.8977(3) 0.8203(3) 0.0316(15) Uani 1 1 d . . .
C36 C 0.3283(6) 0.7853(3) 0.8211(3) 0.0330(15) Uani 1 1 d . . .

loop_
_atom_site_aniso_label
_atom_site_aniso_U_11
_atom_site_aniso_U_22
_atom_site_aniso_U_33
_atom_site_aniso_U_23
_atom_site_aniso_U_13
_atom_site_aniso_U_12
Re1 0.02539(14) 0.02178(13) 0.02286(14) 0.00154(14) -0.00162(10) 0.00035(14)
P1 0.0241(9) 0.0223(7) 0.0242(8) -0.0002(7) -0.0024(7) -0.0023(7)
P2 0.0236(8) 0.0194(7) 0.0204(8) 0.0006(7) -0.0008(6) -0.0028(7)
F1 0.026(2) 0.058(3) 0.078(3) -0.006(2) 0.009(2) -0.0057(19)
F2 0.081(3) 0.0219(19) 0.035(2) 0.0029(16) 0.008(2) 0.0041(19)
F3 0.038(2) 0.067(3) 0.032(2) 0.0132(19) -0.0063(17) -0.0150(19)
N1 0.048(4) 0.035(3) 0.022(3) 0.000(2) 0.001(3) -0.004(3)
N2 0.042(3) 0.037(3) 0.016(2) -0.002(3) 0.000(2) -0.003(3)
O34 0.044(3) 0.049(3) 0.026(3) 0.000(2) 0.011(2) 0.000(2)
O35 0.028(3) 0.056(3) 0.048(3) -0.011(2) -0.008(2) 0.005(2)
O36 0.062(3) 0.038(3) 0.078(4) 0.026(3) 0.019(3) 0.008(3)
C1 0.028(4) 0.025(3) 0.020(3) 0.003(3) -0.011(3) 0.004(3)
C2 0.044(4) 0.046(4) 0.036(4) -0.006(3) 0.000(3) 0.004(4)
C3 0.066(5) 0.048(4) 0.031(4) -0.004(4) 0.007(4) 0.013(4)
C4 0.038(4) 0.027(3) 0.038(4) -0.007(3) -0.013(3) 0.002(3)
C5 0.073(6) 0.035(4) 0.037(4) -0.001(3) -0.018(4) -0.002(4)
C6 0.075(6) 0.037(4) 0.053(5) -0.012(4) -0.030(4) -0.009(4)
C7 0.035(4) 0.026(3) 0.062(5) 0.001(4) -0.014(4) 0.000(3)
C8 0.033(4) 0.021(3) 0.049(4) -0.001(3) -0.014(3) 0.003(3)
C9 0.028(4) 0.030(3) 0.025(4) -0.002(3) -0.006(3) 0.000(3)
C10 0.036(4) 0.020(3) 0.028(4) 0.001(3) 0.006(3) -0.014(3)
C11 0.053(5) 0.025(3) 0.031(4) 0.000(3) 0.012(3) -0.005(3)
C12 0.091(6) 0.040(4) 0.027(4) 0.001(3) 0.012(4) -0.003(4)
C13 0.135(9) 0.041(5) 0.051(5) 0.004(4) 0.045(6) -0.015(5)
C14 0.062(6) 0.061(5) 0.069(6) -0.019(5) 0.048(5) -0.025(5)
C15 0.045(5) 0.033(4) 0.048(5) -0.012(3) 0.009(4) -0.009(3)
C16 0.024(3) 0.029(3) 0.015(3) 0.004(3) -0.003(3) -0.001(3)
C17 0.030(4) 0.024(3) 0.027(3) 0.000(3) -0.002(3) -0.002(3)
C18 0.041(4) 0.027(4) 0.039(4) -0.009(3) 0.001(3) 0.010(3)
C19 0.025(4) 0.037(4) 0.053(5) -0.012(3) 0.003(3) 0.006(3)
C20 0.028(4) 0.031(4) 0.039(4) -0.002(3) 0.004(3) 0.000(3)
C21 0.030(4) 0.022(3) 0.016(3) -0.004(3) 0.004(3) 0.000(3)
C22 0.033(3) 0.020(3) 0.018(3) 0.000(3) -0.001(2) -0.006(3)
C23 0.027(4) 0.019(3) 0.040(4) -0.002(3) -0.001(3) 0.008(3)
C24 0.036(4) 0.035(4) 0.024(4) 0.009(3) -0.003(3) 0.004(3)
C25 0.038(4) 0.043(4) 0.022(4) -0.002(3) 0.002(3) 0.003(3)
C26 0.040(4) 0.032(4) 0.032(4) -0.008(3) 0.003(3) 0.003(3)
C27 0.037(4) 0.023(3) 0.027(4) 0.008(3) 0.001(3) -0.001(3)
C28 0.024(3) 0.022(3) 0.026(4) 0.000(3) -0.002(3) -0.005(3)
C29 0.033(4) 0.033(3) 0.028(4) 0.004(3) -0.001(3) -0.006(3)
C30 0.039(4) 0.036(4) 0.035(4) 0.010(3) 0.000(3) -0.005(3)
C31 0.028(4) 0.026(3) 0.049(4) 0.008(3) 0.013(3) -0.002(3)
C32 0.024(4) 0.025(3) 0.048(4) 0.002(3) -0.004(3) -0.005(3)
C33 0.035(4) 0.031(3) 0.028(4) 0.003(3) -0.002(3) 0.002(3)
C34 0.022(3) 0.023(3) 0.036(4) 0.001(3) -0.002(3) -0.003(3)
C35 0.039(4) 0.032(4) 0.024(3) -0.009(3) 0.004(3) -0.002(3)
C36 0.034(4) 0.038(4) 0.027(4) -0.003(3) 0.008(3) -0.004(3)

loop_
_atom_type_symbol
_atom_type_description
_atom_type_scat_dispersion_real
_atom_type_scat_dispersion_imag
_atom_type_scat_source
C C 0.0181 0.0091 'International Tables Vol C Tables 4.2.6.8 and 6.1.1.4'
H H 0.0000 0.0000 'International Tables Vol C Tables 4.2.6.8 and 6.1.1.4'
N N 0.0311 0.0180 'International Tables Vol C Tables 4.2.6.8 and 6.1.1.4'
O O 0.0492 0.0322 'International Tables Vol C Tables 4.2.6.8 and 6.1.1.4'
F F 0.0727 0.0534 'International Tables Vol C Tables 4.2.6.8 and 6.1.1.4'
P P 0.2955 0.4335 'International Tables Vol C Tables 4.2.6.8 and 6.1.1.4'
Re Re -5.2083 5.8923 'International Tables Vol C Tables 4.2.6.8 and 6.1.1.4'

loop_
_geom_angle_atom_site_label_1
_geom_angle_atom_site_label_2
_geom_angle_atom_site_label_3
_geom_angle
_geom_angle_site_symmetry_1
_geom_angle_site_symmetry_3
_geom_angle_publ_flag
C34 Re1 C35 88.8(2) . . ?
C34 Re1 C36 90.9(2) . . ?
C35 Re1 C36 92.7(2) . . ?
C34 Re1 C1 178.7(2) . . ?
C35 Re1 C1 90.8(2) . . ?
C36 Re1 C1 90.3(2) . . ?
C34 Re1 P1 98.69(17) . . ?
C35 Re1 P1 90.42(17) . . ?
C36 Re1 P1 169.94(17) . . ?
C1 Re1 P1 80.10(15) . . ?
C34 Re1 P2 90.11(17) . . ?
C35 Re1 P2 169.63(17) . . ?
C36 Re1 P2 97.59(18) . . ?
C1 Re1 P2 90.04(14) . . ?
P1 Re1 P2 79.54(5) . . ?
C9 P1 C16 105.8(3) . . ?
C9 P1 C10 105.0(3) . . ?
C16 P1 C10 102.7(3) . . ?
C9 P1 Re1 110.98(19) . . ?
C16 P1 Re1 108.17(18) . . ?
C10 P1 Re1 122.80(19) . . ?
C28 P2 C22 105.2(2) . . ?
C28 P2 C21 103.1(3) . . ?
C22 P2 C21 105.3(2) . . ?
C28 P2 Re1 125.45(18) . . ?
C22 P2 Re1 109.14(18) . . ?
C21 P2 Re1 107.06(18) . . ?
C4 N1 C1 129.4(5) . . ?
C4 N1 C3 120.8(5) . . ?
C1 N1 C3 108.0(5) . . ?
C1 N2 C2 111.1(5) . . ?
N2 C1 N1 109.7(5) . . ?
N2 C1 Re1 122.9(4) . . ?
N1 C1 Re1 127.3(4) . . ?
N2 C2 C3 106.3(5) . . ?
N1 C3 C2 102.7(5) . . ?
N1 C4 C9 124.1(5) . . ?
N1 C4 C5 120.5(6) . . ?
C9 C4 C5 115.4(6) . . ?
C6 C5 C4 123.1(7) . . ?
C7 C6 C5 120.5(6) . . ?
C6 C7 C8 118.1(6) . . ?
C9 C8 C7 121.7(6) . . ?
C8 C9 C4 121.0(5) . . ?
C8 C9 P1 121.6(5) . . ?
C4 C9 P1 117.4(4) . . ?
C15 C10 C11 116.8(6) . . ?
C15 C10 P1 120.5(5) . . ?
C11 C10 P1 122.7(5) . . ?
C12 C11 C10 121.2(6) . . ?
C13 C12 C11 119.9(7) . . ?
C12 C13 C14 121.4(7) . . ?
C13 C14 C15 117.2(7) . . ?
F1 C15 C10 119.1(6) . . ?
F1 C15 C14 117.4(7) . . ?
C10 C15 C14 123.5(7) . . ?
C17 C16 C21 119.6(5) . . ?
C17 C16 P1 122.0(4) . . ?
C21 C16 P1 118.4(4) . . ?
C18 C17 C16 120.6(5) . . ?
C17 C18 C19 119.6(5) . . ?
C18 C19 C20 120.2(6) . . ?
C21 C20 C19 120.3(6) . . ?
C20 C21 C16 119.6(5) . . ?
C20 C21 P2 123.4(4) . . ?
C16 C21 P2 116.8(4) . . ?
C23 C22 C27 116.4(5) . . ?
C23 C22 P2 123.0(4) . . ?
C27 C22 P2 120.1(4) . . ?
C24 C23 C22 121.2(5) . . ?
C25 C24 C23 120.2(5) . . ?
C24 C25 C26 120.4(5) . . ?
C27 C26 C25 117.9(6) . . ?
F2 C27 C26 118.2(5) . . ?
F2 C27 C22 118.0(5) . . ?
C26 C27 C22 123.8(5) . . ?
C33 C28 C29 116.3(5) . . ?
C33 C28 P2 124.5(4) . . ?
C29 C28 P2 119.1(4) . . ?
C30 C29 C28 121.3(6) . . ?
C29 C30 C31 120.4(6) . . ?
C32 C31 C30 120.5(6) . . ?
C31 C32 C33 118.1(6) . . ?
F3 C33 C32 117.0(5) . . ?
F3 C33 C28 119.6(5) . . ?
C32 C33 C28 123.4(6) . . ?
O34 C34 Re1 178.3(5) . . ?
O35 C35 Re1 175.8(6) . . ?
O36 C36 Re1 178.1(6) . . ?

loop_
_geom_bond_atom_site_label_1
_geom_bond_atom_site_label_2
_geom_bond_distance
_geom_bond_site_symmetry_2
_geom_bond_publ_flag
Re1 C34 1.937(6) . ?
Re1 C35 1.947(6) . ?
Re1 C36 1.954(6) . ?
Re1 C1 2.191(6) . ?
Re1 P1 2.3837(14) . ?
Re1 P2 2.4518(14) . ?
P1 C9 1.813(6) . ?
P1 C16 1.820(5) . ?
P1 C10 1.824(6) . ?
P2 C28 1.825(6) . ?
P2 C22 1.832(5) . ?
P2 C21 1.850(5) . ?
F1 C15 1.356(7) . ?
F2 C27 1.356(6) . ?
F3 C33 1.358(6) . ?
N1 C4 1.386(7) . ?
N1 C1 1.448(7) . ?
N1 C3 1.458(7) . ?
N2 C1 1.290(6) . ?
N2 C2 1.444(7) . ?
O34 C34 1.150(6) . ?
O35 C35 1.143(6) . ?
O36 C36 1.145(6) . ?
C2 C3 1.486(8) . ?
C4 C9 1.407(7) . ?
C4 C5 1.412(7) . ?
C5 C6 1.374(8) . ?
C6 C7 1.373(8) . ?
C7 C8 1.392(7) . ?
C8 C9 1.387(7) . ?
C10 C15 1.368(8) . ?
C10 C11 1.399(7) . ?
C11 C12 1.382(7) . ?
C12 C13 1.355(10) . ?
C13 C14 1.387(10) . ?
C14 C15 1.391(9) . ?
C16 C17 1.387(7) . ?
C16 C21 1.391(7) . ?
C17 C18 1.377(7) . ?
C18 C19 1.382(7) . ?
C19 C20 1.382(7) . ?
C20 C21 1.380(7) . ?
C22 C23 1.389(7) . ?
C22 C27 1.393(7) . ?
C23 C24 1.386(7) . ?
C24 C25 1.369(7) . ?
C25 C26 1.397(7) . ?
C26 C27 1.367(7) . ?
C28 C33 1.391(7) . ?
C28 C29 1.392(7) . ?
C29 C30 1.375(7) . ?
C30 C31 1.375(7) . ?
C31 C32 1.374(7) . ?
C32 C33 1.379(7) . ?
